data_4314770
loop_
_publ_author_name
'Yan-Qin Wang'
'Qin-Xiang Jia'
'Kun Wang'
'Ai-Ling Cheng'
'En-Qing Gao'

_publ_section_title
;
 Diverse Manganese(II) Coordination Polymers with Mixed Azide and
 Zwitterionic Dicarboxylate Ligands: Structure and Magnetic Properties
;
_journal_name_full 'Inorganic Chemistry'
_journal_page_first 1551
_journal_page_last 1560
_journal_paper_doi 10.1021/ic901798y
_journal_volume 49
_journal_year 2010
_chemical_formula_sum 'C30 H36 Mn3 N22 O12'
_chemical_formula_weight 1061.63
_chemical_name_systematic
; 
 ? 
;
_space_group_IT_number 12
_symmetry_cell_setting monoclinic
_symmetry_space_group_name_Hall '-C 2y'
_symmetry_space_group_name_H-M 'C 1 2/m 1'
_atom_sites_solution_hydrogens geom
_atom_sites_solution_primary direct
_atom_sites_solution_secondary difmap
_audit_creation_method SHELXL-97
_cell_angle_alpha 90.00
_cell_angle_beta 97.323(7)
_cell_angle_gamma 90.00
_cell_formula_units_Z 2
_cell_length_a 20.103(9)
_cell_length_b 7.623(3)
_cell_length_c 13.549(6)
_cell_measurement_reflns_used 15377
_cell_measurement_temperature 293(2)
_cell_measurement_theta_max 27.485
_cell_measurement_theta_min 3.395
_cell_volume 2059.4(15)
_computing_cell_refinement 'Bruker SMART'
_computing_data_collection 'Bruker SMART'
_computing_data_reduction 'Bruker SHELXTL'
_computing_molecular_graphics 'Bruker SHELXTL'
_computing_publication_material 'Bruker SHELXTL'
_computing_structure_refinement 'Bruker SHELXTL'
_computing_structure_solution 'Bruker SHELXTL'
_diffrn_ambient_temperature 293(2)
_diffrn_measured_fraction_theta_full 0.991
_diffrn_measured_fraction_theta_max 0.991
_diffrn_measurement_device_type 'CCD area detector'
_diffrn_measurement_method 'phi and omega scans'
_diffrn_radiation_monochromator graphite
_diffrn_radiation_source 'fine-focus sealed tube'
_diffrn_radiation_type MoK\a
_diffrn_radiation_wavelength 0.71073
_diffrn_reflns_av_R_equivalents 0.0586
_diffrn_reflns_av_sigmaI/netI 0.0775
_diffrn_reflns_limit_h_max 26
_diffrn_reflns_limit_h_min -25
_diffrn_reflns_limit_k_max 9
_diffrn_reflns_limit_k_min -9
_diffrn_reflns_limit_l_max 11
_diffrn_reflns_limit_l_min -17
_diffrn_reflns_number 6395
_diffrn_reflns_theta_full 27.46
_diffrn_reflns_theta_max 27.46
_diffrn_reflns_theta_min 2.04
_diffrn_standards_decay_% 2.5
_exptl_absorpt_coefficient_mu 0.995
_exptl_absorpt_correction_T_max 0.9619
_exptl_absorpt_correction_T_min 0.9257
_exptl_absorpt_correction_type multi-scan
_exptl_absorpt_process_details 'SADABS (Bruker, 1999)'
_exptl_crystal_colour yellow
_exptl_crystal_density_diffrn 1.712
_exptl_crystal_density_method 'not measured'
_exptl_crystal_description plate
_exptl_crystal_F_000 1082
_exptl_crystal_size_max 0.08
_exptl_crystal_size_mid 0.06
_exptl_crystal_size_min 0.01
_refine_diff_density_max 0.759
_refine_diff_density_min -0.919
_refine_diff_density_rms 0.109
_refine_ls_extinction_method none
_refine_ls_goodness_of_fit_ref 1.054
_refine_ls_hydrogen_treatment mixed
_refine_ls_matrix_type full
_refine_ls_number_parameters 210
_refine_ls_number_reflns 2503
_refine_ls_number_restraints 6
_refine_ls_restrained_S_all 1.073
_refine_ls_R_factor_all 0.1055
_refine_ls_R_factor_gt 0.0651
_refine_ls_shift/su_max 0.000
_refine_ls_shift/su_mean 0.000
_refine_ls_structure_factor_coef Fsqd
_refine_ls_weighting_details 'calc w=1/[\s^2^(Fo^2^)+(0.0937P)^2^+0.0000P] where P=(Fo^2^+2Fc^2^)/3'
_refine_ls_weighting_scheme calc
_refine_ls_wR_factor_gt 0.1573
_refine_ls_wR_factor_ref 0.1826
_reflns_number_gt 1604
_reflns_number_total 2503
_reflns_threshold_expression >2sigma(I)
_cod_data_source_file ic901798y_si_001_2.cif
_cod_data_source_block 2
_cod_depositor_comments
;
The following automatic conversions were performed:

'_symmetry_cell_setting' value 'Monoclinic' changed to 'monoclinic'
according to the built-in table from CIF Core dictionary named
'cif_core.dic' version 2.4.1 from 2010-06-29.

Automatic conversion script
Id: cif_fix_values 1646 2011-03-28 12:23:43Z adriana 
;
_cod_original_cell_volume 2059.3(16)
_cod_database_code 4314770

loop_
_symmetry_equiv_pos_as_xyz
'x, y, z'
'-x, y, -z'
'x+1/2, y+1/2, z'
'-x+1/2, y+1/2, -z'
'-x, -y, -z'
'x, -y, z'
'-x+1/2, -y+1/2, -z'
'x+1/2, -y+1/2, z'

loop_
_atom_site_label
_atom_site_type_symbol
_atom_site_fract_x
_atom_site_fract_y
_atom_site_fract_z
_atom_site_U_iso_or_equiv
_atom_site_adp_type
_atom_site_occupancy
_atom_site_symmetry_multiplicity
_atom_site_calc_flag
_atom_site_refinement_flags
_atom_site_disorder_assembly
_atom_site_disorder_group
Mn1 Mn 0.2500 0.2500 0.5000 0.0272(3) Uani 1 2 d S . .
C1 C 0.3770(3) 0.5000 0.5446(4) 0.0315(13) Uani 1 2 d SD . .
C2 C 0.4485(3) 0.5000 0.5980(4) 0.0300(13) Uani 1 2 d SD . .
C3 C 0.4815(2) 0.6556(6) 0.6224(3) 0.0390(10) Uani 1 1 d . . .
H3A H 0.4596 0.7620 0.6088 0.047 Uiso 1 1 calc R . .
C4 C 0.5466(2) 0.6532(6) 0.6668(3) 0.0387(10) Uani 1 1 d . . .
H4A H 0.5691 0.7579 0.6831 0.046 Uiso 1 1 calc R . .
C5 C 0.6509(3) 0.5000 0.7289(4) 0.0429(16) Uani 1 2 d S . .
H5A H 0.6690 0.3837 0.7209 0.051 Uiso 0.50 1 calc PR . .
H5B H 0.6747 0.5808 0.6906 0.051 Uiso 0.50 1 calc PR . .
C6 C 0.6640(4) 0.5503(11) 0.8366(6) 0.042(3) Uani 0.50 1 d P . .
H6A H 0.7119 0.5415 0.8575 0.050 Uiso 0.50 1 calc PR . .
H6B H 0.6516 0.6724 0.8427 0.050 Uiso 0.50 1 calc PR . .
C7 C 0.6287(4) 0.4452(11) 0.9065(6) 0.044(3) Uani 0.50 1 d P . .
H7A H 0.6346 0.3207 0.8958 0.052 Uiso 0.50 1 calc PRD . .
H7B H 0.5811 0.4717 0.8979 0.052 Uiso 0.50 1 calc PR . .
C8 C 0.6765(3) 0.3449(11) 1.0598(4) 0.0719(19) Uani 1 1 d . . .
H8A H 0.6674 0.2393 1.0263 0.086 Uiso 1 1 calc RD . .
C9 C 0.7046(2) 0.3450(7) 1.1563(4) 0.0516(13) Uani 1 1 d . . .
H9A H 0.7130 0.2389 1.1895 0.062 Uiso 1 1 calc R . .
C10 C 0.7207(3) 0.5000 1.2058(4) 0.0344(14) Uani 1 2 d SD . .
C11 C 0.7512(3) 0.5000 1.3148(4) 0.0315(13) Uani 1 2 d SD . .
N1 N 0.5777(2) 0.5000 0.6865(3) 0.0333(11) Uani 1 2 d S . .
N2 N 0.6617(3) 0.5000 1.0121(5) 0.078(3) Uani 1 2 d S . .
O1 O 0.35182(14) 0.3525(4) 0.5238(2) 0.0479(9) Uani 1 1 d D . .
O2 O 0.76138(16) 0.6466(4) 1.3539(2) 0.0452(8) Uani 1 1 d . . .
N3 N 0.2129(2) 0.5000 0.4264(3) 0.0316(11) Uani 1 2 d S . .
N4 N 0.1748(3) 0.5000 0.3535(4) 0.0476(14) Uani 1 2 d S . .
N5 N 0.1380(5) 0.5000 0.2811(6) 0.105(3) Uani 1 2 d S . .
Mn2 Mn 0.5000 0.0000 1.0000 0.0526(5) Uani 1 4 d S . .
N6 N 0.6055(3) 0.0000 0.9504(6) 0.0680(19) Uani 1 2 d S . .
N7 N 0.6129(3) 0.0000 0.8698(4) 0.0476(13) Uani 1 2 d S . .
N8 N 0.6214(3) 0.0000 0.7872(6) 0.0662(19) Uani 1 2 d S . .
N9 N 0.4735(5) 0.2396(15) 0.9297(8) 0.0733(15) Uani 0.50 1 d P . 1
N10 N 0.4681(4) 0.3734(12) 0.8874(6) 0.0439(19) Uani 0.50 1 d P . 1
N11 N 0.4594(4) 0.5000 0.8447(6) 0.074(2) Uani 1 2 d SD . 1
O3 O 0.5357(5) -0.1364(11) 1.1381(6) 0.069(2) Uani 0.50 1 d PD . 2
H3W1 H 0.538(8) -0.249(2) 1.146(9) 0.104 Uiso 0.50 1 d PD A 2
H3W2 H 0.551(6) -0.090(12) 1.194(4) 0.104 Uiso 0.50 1 d PD B 2
O4 O 0.4214(5) 0.0000 0.4623(9) 0.138(3) Uani 1 2 d SD . .
H4W H 0.397(3) 0.0904(14) 0.476(7) 0.206 Uiso 1 1 d D . .

loop_
_atom_site_aniso_label
_atom_site_aniso_U_11
_atom_site_aniso_U_22
_atom_site_aniso_U_33
_atom_site_aniso_U_23
_atom_site_aniso_U_13
_atom_site_aniso_U_12
Mn1 0.0322(5) 0.0205(5) 0.0271(5) -0.0010(3) -0.0024(3) -0.0008(4)
C1 0.028(3) 0.035(4) 0.030(3) 0.000 0.001(2) 0.000
C2 0.034(3) 0.026(3) 0.029(3) 0.000 0.004(2) 0.000
C3 0.038(2) 0.029(3) 0.048(3) 0.004(2) -0.002(2) 0.004(2)
C4 0.041(2) 0.027(2) 0.047(3) -0.0038(19) 0.000(2) -0.007(2)
C5 0.025(3) 0.071(5) 0.032(3) 0.000 0.001(3) 0.000
C6 0.033(4) 0.047(8) 0.041(5) 0.001(4) -0.010(4) -0.005(4)
C7 0.045(4) 0.047(7) 0.036(5) 0.003(4) -0.007(4) -0.017(4)
C8 0.056(3) 0.117(6) 0.041(3) -0.030(3) 0.003(3) -0.025(4)
C9 0.059(3) 0.052(3) 0.043(3) -0.012(2) 0.005(2) -0.013(3)
C10 0.034(3) 0.035(3) 0.034(3) 0.000 0.001(3) 0.000
C11 0.036(3) 0.030(3) 0.029(3) 0.000 0.007(2) 0.000
N1 0.031(2) 0.041(3) 0.026(3) 0.000 -0.003(2) 0.000
N2 0.033(3) 0.174(9) 0.026(3) 0.000 -0.003(3) 0.000
O1 0.0333(16) 0.037(2) 0.069(2) 0.0013(16) -0.0105(15) -0.0075(15)
O2 0.068(2) 0.0335(19) 0.0337(17) -0.0051(14) 0.0070(15) -0.0011(16)
N3 0.038(3) 0.022(3) 0.032(3) 0.000 -0.007(2) 0.000
N4 0.064(4) 0.021(3) 0.050(4) 0.000 -0.022(3) 0.000
N5 0.151(8) 0.046(5) 0.094(6) 0.000 -0.080(6) 0.000
Mn2 0.0628(10) 0.0498(10) 0.0421(9) 0.000 -0.0051(7) 0.000
N6 0.067(4) 0.064(4) 0.070(4) 0.000 0.000 0.011(4)
N7 0.045(4) 0.035(3) 0.065(4) -0.024(8) 0.008(3) -0.003(14)
N8 0.065(4) 0.048(4) 0.085(5) 0.000 0.011(4) 0.000
N9 0.066(5) 0.069(5) 0.079(5) 0.019(6) -0.013(6) 0.015(5)
N10 0.048(5) 0.047(5) 0.036(4) 0.006(4) -0.001(4) 0.013(4)
N11 0.092(6) 0.058(5) 0.073(5) 0.000 0.014(4) 0.000
O3 0.088(6) 0.058(5) 0.052(5) 0.004(4) -0.027(4) 0.000(5)
O4 0.148(8) 0.095(7) 0.174(9) 0.000 0.039(7) 0.000

loop_
_atom_type_symbol
_atom_type_description
_atom_type_scat_dispersion_real
_atom_type_scat_dispersion_imag
_atom_type_scat_source
C C 0.0033 0.0016 'International Tables Vol C Tables 4.2.6.8 and 6.1.1.4'
H H 0.0000 0.0000 'International Tables Vol C Tables 4.2.6.8 and 6.1.1.4'
N N 0.0061 0.0033 'International Tables Vol C Tables 4.2.6.8 and 6.1.1.4'
O O 0.0106 0.0060 'International Tables Vol C Tables 4.2.6.8 and 6.1.1.4'
Mn Mn 0.3368 0.7283 'International Tables Vol C Tables 4.2.6.8 and 6.1.1.4'

loop_
_geom_angle_atom_site_label_1
_geom_angle_atom_site_label_2
_geom_angle_atom_site_label_3
_geom_angle
_geom_angle_site_symmetry_1
_geom_angle_site_symmetry_3
_geom_angle_publ_flag
O2 Mn1 O2 180.0 5_667 3_444 ?
O2 Mn1 O1 93.38(13) 5_667 7_556 ?
O2 Mn1 O1 86.62(13) 3_444 7_556 ?
O2 Mn1 O1 86.62(13) 5_667 . ?
O2 Mn1 O1 93.38(13) 3_444 . ?
O1 Mn1 O1 180.00(6) 7_556 . ?
O2 Mn1 N3 88.34(14) 5_667 7_556 ?
O2 Mn1 N3 91.66(14) 3_444 7_556 ?
O1 Mn1 N3 90.82(14) 7_556 7_556 ?
O1 Mn1 N3 89.18(14) . 7_556 ?
O2 Mn1 N3 91.66(14) 5_667 . ?
O2 Mn1 N3 88.34(14) 3_444 . ?
O1 Mn1 N3 89.18(14) 7_556 . ?
O1 Mn1 N3 90.82(14) . . ?
N3 Mn1 N3 180.0(2) 7_556 . ?
O1 C1 O1 128.1(5) . 6_565 ?
O1 C1 C2 115.9(3) . . ?
O1 C1 C2 115.9(3) 6_565 . ?
C3 C2 C3 118.8(5) 6_565 . ?
C3 C2 C1 120.6(3) 6_565 . ?
C3 C2 C1 120.6(3) . . ?
C4 C3 C2 119.8(4) . . ?
C4 C3 H3A 120.1 . . ?
C2 C3 H3A 120.1 . . ?
N1 C4 C3 119.8(4) . . ?
N1 C4 H4A 120.1 . . ?
C3 C4 H4A 120.1 . . ?
C6 C5 N1 114.4(5) . . ?
C6 C5 H5A 108.7 . . ?
N1 C5 H5A 108.7 . . ?
C6 C5 H5B 108.7 . . ?
N1 C5 H5B 108.7 . . ?
H5A C5 H5B 107.6 . . ?
C7 C6 C5 116.3(6) . . ?
C7 C6 H6A 108.2 . . ?
C5 C6 H6A 108.2 . . ?
C7 C6 H6B 108.2 . . ?
C5 C6 H6B 108.2 . . ?
H6A C6 H6B 107.4 . . ?
C6 C7 N2 105.0(6) . . ?
C6 C7 H7A 110.7 . . ?
N2 C7 H7A 110.7 . . ?
C6 C7 H7B 110.7 . . ?
N2 C7 H7B 110.7 . . ?
H7A C7 H7B 108.8 . . ?
C9 C8 N2 119.7(6) . . ?
C9 C8 H8A 120.2 . . ?
N2 C8 H8A 120.2 . . ?
C8 C9 C10 120.9(6) . . ?
C8 C9 H9A 119.6 . . ?
C10 C9 H9A 119.6 . . ?
C9 C10 C9 118.2(6) . 6_565 ?
C9 C10 C11 120.8(3) . . ?
C9 C10 C11 120.8(3) 6_565 . ?
O2 C11 O2 128.1(5) 6_565 . ?
O2 C11 C10 115.9(3) 6_565 . ?
O2 C11 C10 115.9(3) . . ?
C4 N1 C4 121.9(5) 6_565 . ?
C4 N1 C5 119.0(2) 6_565 . ?
C4 N1 C5 119.0(2) . . ?
C8 N2 C8 120.5(7) 6_565 . ?
C8 N2 C7 135.3(5) 6_565 . ?
C8 N2 C7 104.2(4) . . ?
C8 N2 C7 104.2(4) 6_565 6_565 ?
C8 N2 C7 135.3(5) . 6_565 ?
C7 N2 C7 31.1(6) . 6_565 ?
C1 O1 Mn1 134.6(3) . . ?
C11 O2 Mn1 133.2(3) . 3_556 ?
N4 N3 Mn1 121.47(10) . 4_556 ?
N4 N3 Mn1 121.47(10) . . ?
Mn1 N3 Mn1 117.0(2) 4_556 . ?
N5 N4 N3 179.1(9) . . ?
N9 Mn2 N9 121.1(6) 2_657 5_657 ?
N9 Mn2 N9 180.000(1) 2_657 6 ?
N9 Mn2 N9 58.9(7) 5_657 6 ?
N9 Mn2 N9 58.9(6) 2_657 . ?
N9 Mn2 N9 180.000(2) 5_657 . ?
N9 Mn2 N9 121.1(6) 6 . ?
N9 Mn2 O3 32.6(4) 2_657 6 ?
N9 Mn2 O3 89.4(5) 5_657 6 ?
N9 Mn2 O3 147.4(4) 6 6 ?
N9 Mn2 O3 90.6(5) . 6 ?
N9 Mn2 O3 147.4(4) 2_657 2_657 ?
N9 Mn2 O3 90.6(5) 5_657 2_657 ?
N9 Mn2 O3 32.6(4) 6 2_657 ?
N9 Mn2 O3 89.4(5) . 2_657 ?
O3 Mn2 O3 180.000(1) 6 2_657 ?
N9 Mn2 O3 89.4(5) 2_657 . ?
N9 Mn2 O3 32.6(4) 5_657 . ?
N9 Mn2 O3 90.6(5) 6 . ?
N9 Mn2 O3 147.4(4) . . ?
O3 Mn2 O3 57.0(5) 6 . ?
O3 Mn2 O3 123.0(5) 2_657 . ?
N9 Mn2 O3 90.6(5) 2_657 5_657 ?
N9 Mn2 O3 147.4(4) 5_657 5_657 ?
N9 Mn2 O3 89.4(5) 6 5_657 ?
N9 Mn2 O3 32.6(4) . 5_657 ?
O3 Mn2 O3 123.0(5) 6 5_657 ?
O3 Mn2 O3 57.0(5) 2_657 5_657 ?
O3 Mn2 O3 180.000(2) . 5_657 ?
N9 Mn2 N6 93.3(3) 2_657 5_657 ?
N9 Mn2 N6 93.3(3) 5_657 5_657 ?
N9 Mn2 N6 86.7(3) 6 5_657 ?
N9 Mn2 N6 86.7(3) . 5_657 ?
O3 Mn2 N6 87.9(3) 6 5_657 ?
O3 Mn2 N6 92.1(3) 2_657 5_657 ?
O3 Mn2 N6 87.9(3) . 5_657 ?
O3 Mn2 N6 92.1(3) 5_657 5_657 ?
N9 Mn2 N6 86.7(3) 2_657 . ?
N9 Mn2 N6 86.7(3) 5_657 . ?
N9 Mn2 N6 93.3(3) 6 . ?
N9 Mn2 N6 93.3(3) . . ?
O3 Mn2 N6 92.1(3) 6 . ?
O3 Mn2 N6 87.9(3) 2_657 . ?
O3 Mn2 N6 92.1(3) . . ?
O3 Mn2 N6 87.9(3) 5_657 . ?
N6 Mn2 N6 180.000(1) 5_657 . ?
N7 N6 Mn2 121.7(5) . . ?
N6 N7 N8 179.1(7) . . ?
N10 N9 Mn2 170.4(9) . . ?
N11 N10 N9 176.3(11) . . ?
N10 N11 N10 117.8(11) 6_565 . ?
Mn2 O3 H3W1 126(8) . . ?
Mn2 O3 H3W2 127(7) . . ?
H3W1 O3 H3W2 107(3) . . ?

loop_
_geom_bond_atom_site_label_1
_geom_bond_atom_site_label_2
_geom_bond_distance
_geom_bond_site_symmetry_2
_geom_bond_publ_flag
Mn1 O2 2.170(3) 5_667 ?
Mn1 O2 2.170(3) 3_444 ?
Mn1 O1 2.176(3) 7_556 ?
Mn1 O1 2.176(3) . ?
Mn1 N3 2.234(3) 7_556 ?
Mn1 N3 2.234(3) . ?
C1 O1 1.250(4) . ?
C1 O1 1.250(4) 6_565 ?
C1 C2 1.525(7) . ?
C2 C3 1.379(5) 6_565 ?
C2 C3 1.379(5) . ?
C3 C4 1.368(5) . ?
C3 H3A 0.9300 . ?
C4 N1 1.336(5) . ?
C4 H4A 0.9300 . ?
C5 C6 1.500(10) . ?
C5 N1 1.510(7) . ?
C5 H5A 0.9700 . ?
C5 H5B 0.9700 . ?
C6 C7 1.488(11) . ?
C6 H6A 0.9700 . ?
C6 H6B 0.9700 . ?
C7 N2 1.555(9) . ?
C7 H7A 0.9700 . ?
C7 H7B 0.9700 . ?
C8 C9 1.357(7) . ?
C8 N2 1.362(8) . ?
C8 H8A 0.9300 . ?
C9 C10 1.377(6) . ?
C9 H9A 0.9300 . ?
C10 C9 1.377(6) 6_565 ?
C10 C11 1.525(8) . ?
C11 O2 1.242(4) 6_565 ?
C11 O2 1.242(4) . ?
N1 C4 1.336(5) 6_565 ?
N2 C8 1.362(8) 6_565 ?
N2 C7 1.555(9) 6_565 ?
O2 Mn1 2.170(3) 3_556 ?
N3 N4 1.170(7) . ?
N3 Mn1 2.234(3) 4_556 ?
N4 N5 1.151(8) . ?
Mn2 N9 2.097(10) 2_657 ?
Mn2 N9 2.097(10) 5_657 ?
Mn2 N9 2.097(10) 6 ?
Mn2 N9 2.097(10) . ?
Mn2 O3 2.180(7) 6 ?
Mn2 O3 2.180(7) 2_657 ?
Mn2 O3 2.180(7) . ?
Mn2 O3 2.180(7) 5_657 ?
Mn2 N6 2.305(7) 5_657 ?
Mn2 N6 2.305(7) . ?
N6 N7 1.121(8) . ?
N7 N8 1.153(8) . ?
N9 N10 1.168(12) . ?
N10 N11 1.127(9) . ?
N11 N10 1.127(9) 6_565 ?
O3 H3W1 0.866(16) . ?
O3 H3W2 0.85(2) . ?
O4 H4W 0.878(13) . ?

loop_
_geom_hbond_atom_site_label_D
_geom_hbond_atom_site_label_H
_geom_hbond_atom_site_label_A
_geom_hbond_distance_DH
_geom_hbond_distance_HA
_geom_hbond_distance_DA
_geom_hbond_angle_DHA
_geom_hbond_site_symmetry_A
O3 H3W1 N11 0.866(16) 1.917(15) 2.782(9) 176(11) 5_657
O3 H3W2 N5 0.85(2) 2.11(8) 2.838(11) 144(12) 3_546
